data_7014589
loop_
_publ_author_name
'Chang, Yung-Hung'
'Liu, Zu-Yin'
'Liu, Yi-Hung'
'Peng, Shei-Ming'
'Chen, Jwu-Ting'
'Liu, Shiuh-Tzung'

_publ_section_title
;
 Palladium(II) complexes based on 1,8-naphthyridine functionalized
 N-heterocyclic carbenes (NHC) and their catalytic activity.
;
_journal_issue 2
_journal_name_full 'Dalton transactions (Cambridge, England : 2003)'
_journal_page_first 489
_journal_page_last 494
_journal_paper_doi 10.1039/c0dt00990c
_journal_volume 40
_journal_year 2011
_chemical_formula_sum 'C19 H20 Cl2 N4 Pd'
_chemical_formula_weight 481.69
_chemical_name_systematic
;
?
;
_space_group_IT_number 144
_symmetry_cell_setting trigonal
_symmetry_space_group_name_Hall 'P 31'
_symmetry_space_group_name_H-M 'P 31'
_atom_sites_solution_hydrogens geom
_atom_sites_solution_primary direct
_atom_sites_solution_secondary difmap
_audit_creation_method SHELXL-97
_cell_angle_alpha 90.00
_cell_angle_beta 90.00
_cell_angle_gamma 120.00
_cell_formula_units_Z 3
_cell_length_a 8.9076(3)
_cell_length_b 8.9076(3)
_cell_length_c 21.4007(10)
_cell_measurement_reflns_used 3691
_cell_measurement_temperature 150(2)
_cell_measurement_theta_max 30.1020
_cell_measurement_theta_min 3.7966
_cell_volume 1470.55(10)
_computing_cell_refinement
;
CrysAlisPro, Oxford Diffraction Ltd.,
Version 1.171.33.41 (release 06-05-2009 CrysAlis171 .NET)
(compiled May 6 2009,17:20:42)
Empirical absorption correction using spherical harmonics,
implemented in SCALE3 ABSPACK scaling algorithm.
;
_computing_data_collection
;
CrysAlisPro, Oxford Diffraction Ltd.,
Version 1.171.33.41 (release 06-05-2009 CrysAlis171 .NET)
(compiled May 6 2009,17:20:42)
Empirical absorption correction using spherical harmonics,
implemented in SCALE3 ABSPACK scaling algorithm.
;
_computing_data_reduction
;
CrysAlisPro, Oxford Diffraction Ltd.,
Version 1.171.33.41 (release 06-05-2009 CrysAlis171 .NET)
(compiled May 6 2009,17:20:42)
Empirical absorption correction using spherical harmonics,
implemented in SCALE3 ABSPACK scaling algorithm.
;
_computing_molecular_graphics SHELXTL
_computing_publication_material SHELXTL
_computing_structure_refinement 'SHELXL-97 (Sheldrick, 1997)'
_computing_structure_solution 'SHELXS-97 (Sheldrick, 1990)'
_diffrn_ambient_temperature 150(2)
_diffrn_measured_fraction_theta_full 0.997
_diffrn_measured_fraction_theta_max 0.997
_diffrn_measurement_device_type 'Oxford Diffraction Gemini A'
_diffrn_measurement_method CCD
_diffrn_radiation_monochromator graphite
_diffrn_radiation_source 'fine-focus sealed tube'
_diffrn_radiation_type MoK\a
_diffrn_radiation_wavelength 0.71073
_diffrn_reflns_av_R_equivalents 0.0283
_diffrn_reflns_av_sigmaI/netI 0.0445
_diffrn_reflns_limit_h_max 7
_diffrn_reflns_limit_h_min -11
_diffrn_reflns_limit_k_max 11
_diffrn_reflns_limit_k_min -8
_diffrn_reflns_limit_l_max 27
_diffrn_reflns_limit_l_min -27
_diffrn_reflns_number 5506
_diffrn_reflns_theta_full 27.50
_diffrn_reflns_theta_max 27.50
_diffrn_reflns_theta_min 3.89
_exptl_absorpt_coefficient_mu 1.229
_exptl_absorpt_correction_T_max 1.00000
_exptl_absorpt_correction_T_min 0.87740
_exptl_absorpt_correction_type multi-scan
_exptl_absorpt_process_details
;
CrysAlisPro, Oxford Diffraction Ltd.,
Version 1.171.33.41 (release 06-05-2009 CrysAlis171 .NET)
(compiled May 6 2009,17:20:42)
Empirical absorption correction using spherical harmonics,
implemented in SCALE3 ABSPACK scaling algorithm.
;
_exptl_crystal_density_diffrn 1.632
_exptl_crystal_density_method 'not measured'
_exptl_crystal_F_000 726
_exptl_crystal_size_max 0.20
_exptl_crystal_size_mid 0.15
_exptl_crystal_size_min 0.10
_refine_diff_density_max 0.561
_refine_diff_density_min -0.481
_refine_diff_density_rms 0.099
_refine_ls_abs_structure_details 'Flack H D (1983), Acta Cryst. A39, 876-881'
_refine_ls_abs_structure_Flack -0.08(3)
_refine_ls_extinction_method none
_refine_ls_goodness_of_fit_ref 1.037
_refine_ls_hydrogen_treatment constr
_refine_ls_matrix_type full
_refine_ls_number_parameters 236
_refine_ls_number_reflns 3824
_refine_ls_number_restraints 1
_refine_ls_restrained_S_all 1.037
_refine_ls_R_factor_all 0.0379
_refine_ls_R_factor_gt 0.0324
_refine_ls_shift/su_max 0.002
_refine_ls_shift/su_mean 0.000
_refine_ls_structure_factor_coef Fsqd
_refine_ls_weighting_details 'calc w=1/[\s^2^(Fo^2^)+(0.0472P)^2^+0.3836P] where P=(Fo^2^+2Fc^2^)/3'
_refine_ls_weighting_scheme calc
_refine_ls_wR_factor_gt 0.0807
_refine_ls_wR_factor_ref 0.0825
_reflns_number_gt 3510
_reflns_number_total 3824
_reflns_threshold_expression >2sigma(I)
_cod_data_source_file C0DT00990C.TXT
_cod_data_source_block ic13958
_cod_depositor_comments
;
The following automatic conversions were performed:
'_symmetry_cell_setting' value 'Trigonal' changed to 'trigonal' according
to '/home/saulius/struct/CIF-dictionaries/cif_core.dic' dictionary named
'cif_core.dic' version 2.4.1 from 2010-06-29.

Automatic conversion script
Id: cif_fix_enum 1555 2011-01-17 13:19:09Z saulius 
;
_cod_original_sg_symbol_H-M P3(1)
_cod_database_code 7014589

loop_
_symmetry_equiv_pos_as_xyz
'x, y, z'
'-y, x-y, z+1/3'
'-x+y, -x, z+2/3'

loop_
_atom_site_label
_atom_site_type_symbol
_atom_site_fract_x
_atom_site_fract_y
_atom_site_fract_z
_atom_site_U_iso_or_equiv
_atom_site_adp_type
_atom_site_occupancy
_atom_site_symmetry_multiplicity
_atom_site_calc_flag
_atom_site_refinement_flags
_atom_site_disorder_assembly
_atom_site_disorder_group
Pd1 Pd 0.93096(4) 0.46171(4) 0.586021(19) 0.01531(9) Uani 1 1 d . . .
Cl1 Cl 1.09418(17) 0.71084(16) 0.64630(5) 0.0248(3) Uani 1 1 d . . .
Cl2 Cl 0.82830(17) 0.60356(16) 0.52623(6) 0.0250(3) Uani 1 1 d . . .
N1 N 1.0180(5) 0.3203(5) 0.63483(18) 0.0159(8) Uani 1 1 d . . .
N2 N 0.8721(5) 0.1312(5) 0.55598(18) 0.0177(8) Uani 1 1 d . . .
N3 N 0.7168(5) 0.1697(5) 0.48750(18) 0.0197(8) Uani 1 1 d . . .
C1 C 1.1128(6) 0.3695(6) 0.6880(2) 0.0187(9) Uani 1 1 d . . .
H1A H 1.1434 0.4779 0.7066 0.022 Uiso 1 1 calc R . .
C2 C 1.1655(6) 0.2630(7) 0.7156(2) 0.0218(11) Uani 1 1 d . . .
H2A H 1.2314 0.2986 0.7531 0.026 Uiso 1 1 calc R . .
C3 C 1.1229(7) 0.1058(7) 0.6891(2) 0.0269(11) Uani 1 1 d . . .
H3A H 1.1603 0.0333 0.7078 0.032 Uiso 1 1 calc R . .
C4 C 1.0240(7) 0.0542(7) 0.6345(2) 0.0226(11) Uani 1 1 d . . .
H4A H 0.9920 -0.0535 0.6150 0.027 Uiso 1 1 calc R . .
C5 C 0.9748(6) 0.1666(6) 0.6101(2) 0.0194(10) Uani 1 1 d . . .
C6 C 0.8187(6) 0.2461(6) 0.5367(2) 0.0154(10) Uani 1 1 d . . .
C7 C 0.7990(7) -0.0155(6) 0.5179(2) 0.0247(11) Uani 1 1 d . . .
H7A H 0.8124 -0.1143 0.5219 0.030 Uiso 1 1 calc R . .
C8 C 0.7069(8) 0.0110(7) 0.4751(2) 0.0271(12) Uani 1 1 d . . .
H8A H 0.6448 -0.0651 0.4416 0.033 Uiso 1 1 calc R . .
C9 C 0.6267(6) 0.2366(6) 0.4511(2) 0.0208(10) Uani 1 1 d . . .
C10 C 0.4608(6) 0.1972(6) 0.4691(2) 0.0206(10) Uani 1 1 d . . .
C11 C 0.3774(7) 0.2631(7) 0.4326(2) 0.0239(10) Uani 1 1 d . . .
H11A H 0.2639 0.2378 0.4438 0.029 Uiso 1 1 calc R . .
C12 C 0.4558(7) 0.3651(6) 0.3799(2) 0.0241(11) Uani 1 1 d . . .
C13 C 0.6211(7) 0.3975(6) 0.3631(2) 0.0255(11) Uani 1 1 d . . .
H13A H 0.6747 0.4661 0.3271 0.031 Uiso 1 1 calc R . .
C14 C 0.7115(6) 0.3326(6) 0.3974(2) 0.0224(10) Uani 1 1 d . . .
C15 C 0.3705(7) 0.0848(8) 0.5248(2) 0.0316(12) Uani 1 1 d . . .
H15A H 0.4473 0.0503 0.5450 0.047 Uiso 1 1 calc R . .
H15B H 0.2642 -0.0188 0.5111 0.047 Uiso 1 1 calc R . .
H15C H 0.3410 0.1498 0.5545 0.047 Uiso 1 1 calc R . .
C16 C 0.3640(8) 0.4358(7) 0.3423(2) 0.0311(12) Uani 1 1 d . . .
H16A H 0.4379 0.5043 0.3074 0.047 Uiso 1 1 calc R . .
H16B H 0.3382 0.5097 0.3688 0.047 Uiso 1 1 calc R . .
H16C H 0.2556 0.3398 0.3259 0.047 Uiso 1 1 calc R . .
C17 C 0.8864(7) 0.3642(8) 0.3786(3) 0.0342(13) Uani 1 1 d . . .
H17A H 0.9236 0.4342 0.3404 0.051 Uiso 1 1 calc R . .
H17B H 0.8808 0.2530 0.3709 0.051 Uiso 1 1 calc R . .
H17C H 0.9696 0.4261 0.4122 0.051 Uiso 1 1 calc R . .
N4 N 1.2920(7) 0.6481(8) 0.4656(3) 0.0461(14) Uani 1 1 d . . .
C18 C 1.3385(7) 0.6040(8) 0.5077(3) 0.0327(12) Uani 1 1 d . . .
C19 C 1.4043(8) 0.5505(9) 0.5602(3) 0.0392(14) Uani 1 1 d . . .
H19A H 1.3411 0.4237 0.5630 0.059 Uiso 1 1 calc R . .
H19B H 1.3881 0.5995 0.5989 0.059 Uiso 1 1 calc R . .
H19C H 1.5279 0.5921 0.5540 0.059 Uiso 1 1 calc R . .

loop_
_atom_site_aniso_label
_atom_site_aniso_U_11
_atom_site_aniso_U_22
_atom_site_aniso_U_33
_atom_site_aniso_U_23
_atom_site_aniso_U_13
_atom_site_aniso_U_12
Pd1 0.01755(19) 0.01306(18) 0.01717(14) -0.00019(15) 0.00092(15) 0.00905(16)
Cl1 0.0289(7) 0.0178(6) 0.0279(6) -0.0061(5) -0.0060(5) 0.0118(6)
Cl2 0.0320(7) 0.0206(6) 0.0286(6) -0.0012(5) -0.0057(5) 0.0177(6)
N1 0.015(2) 0.015(2) 0.0173(18) -0.0005(16) 0.0004(16) 0.0066(17)
N2 0.020(2) 0.0133(19) 0.0231(19) 0.0013(16) 0.0043(16) 0.0110(17)
N3 0.022(2) 0.021(2) 0.021(2) -0.0034(16) -0.0026(16) 0.0141(18)
C1 0.016(2) 0.020(2) 0.018(2) 0.0016(18) -0.0003(19) 0.007(2)
C2 0.017(2) 0.023(3) 0.022(2) 0.005(2) -0.004(2) 0.006(2)
C3 0.033(3) 0.028(3) 0.030(3) 0.007(2) 0.003(2) 0.023(2)
C4 0.024(3) 0.022(3) 0.027(3) 0.000(2) 0.002(2) 0.015(2)
C5 0.018(2) 0.020(2) 0.022(2) 0.0006(19) 0.0018(19) 0.011(2)
C6 0.015(2) 0.016(2) 0.020(2) 0.0030(19) 0.0071(19) 0.011(2)
C7 0.031(3) 0.017(2) 0.031(3) -0.002(2) 0.000(2) 0.016(2)
C8 0.036(3) 0.021(3) 0.026(3) -0.011(2) -0.009(2) 0.015(2)
C9 0.021(2) 0.021(3) 0.019(2) -0.0054(19) -0.006(2) 0.010(2)
C10 0.021(2) 0.021(2) 0.019(2) -0.0047(19) -0.0047(19) 0.010(2)
C11 0.028(3) 0.026(3) 0.023(2) -0.007(2) -0.001(2) 0.017(2)
C12 0.036(3) 0.022(3) 0.017(2) -0.006(2) -0.008(2) 0.017(2)
C13 0.030(3) 0.020(3) 0.022(2) 0.002(2) 0.000(2) 0.008(2)
C14 0.024(3) 0.015(2) 0.020(2) -0.0020(19) -0.002(2) 0.004(2)
C15 0.034(3) 0.043(3) 0.024(3) 0.003(2) 0.004(2) 0.023(3)
C16 0.048(3) 0.022(3) 0.031(3) -0.003(2) -0.011(3) 0.023(3)
C17 0.030(3) 0.039(3) 0.032(3) 0.006(3) 0.008(2) 0.016(3)
N4 0.043(3) 0.056(4) 0.045(3) 0.003(3) -0.001(3) 0.029(3)
C18 0.028(3) 0.034(3) 0.037(3) 0.003(3) 0.006(2) 0.016(3)
C19 0.034(3) 0.047(4) 0.036(3) 0.008(3) 0.003(3) 0.020(3)

loop_
_atom_type_symbol
_atom_type_description
_atom_type_scat_dispersion_real
_atom_type_scat_dispersion_imag
_atom_type_scat_source
C C 0.0033 0.0016 'International Tables Vol C Tables 4.2.6.8 and 6.1.1.4'
H H 0.0000 0.0000 'International Tables Vol C Tables 4.2.6.8 and 6.1.1.4'
N N 0.0061 0.0033 'International Tables Vol C Tables 4.2.6.8 and 6.1.1.4'
Cl Cl 0.1484 0.1585 'International Tables Vol C Tables 4.2.6.8 and 6.1.1.4'
Pd Pd -0.9988 1.0072 'International Tables Vol C Tables 4.2.6.8 and 6.1.1.4'

loop_
_geom_angle_atom_site_label_1
_geom_angle_atom_site_label_2
_geom_angle_atom_site_label_3
_geom_angle
_geom_angle_site_symmetry_1
_geom_angle_site_symmetry_3
_geom_angle_publ_flag
C6 Pd1 N1 80.71(17) . . ?
C6 Pd1 Cl2 95.20(14) . . ?
N1 Pd1 Cl2 175.81(12) . . ?
C6 Pd1 Cl1 172.54(14) . . ?
N1 Pd1 Cl1 93.14(11) . . ?
Cl2 Pd1 Cl1 90.86(4) . . ?
C5 N1 C1 118.6(4) . . ?
C5 N1 Pd1 115.0(3) . . ?
C1 N1 Pd1 126.4(3) . . ?
C6 N2 C7 110.2(4) . . ?
C6 N2 C5 120.1(4) . . ?
C7 N2 C5 129.5(4) . . ?
C6 N3 C8 110.4(4) . . ?
C6 N3 C9 126.3(4) . . ?
C8 N3 C9 123.3(4) . . ?
N1 C1 C2 120.6(4) . . ?
C3 C2 C1 120.4(5) . . ?
C2 C3 C4 119.2(5) . . ?
C5 C4 C3 117.1(5) . . ?
N1 C5 C4 124.2(4) . . ?
N1 C5 N2 112.2(4) . . ?
C4 C5 N2 123.6(4) . . ?
N3 C6 N2 104.8(4) . . ?
N3 C6 Pd1 143.6(4) . . ?
N2 C6 Pd1 111.4(3) . . ?
C8 C7 N2 106.1(4) . . ?
C7 C8 N3 108.4(4) . . ?
C10 C9 C14 124.0(4) . . ?
C10 C9 N3 119.1(4) . . ?
C14 C9 N3 116.8(4) . . ?
C9 C10 C11 117.4(4) . . ?
C9 C10 C15 122.3(4) . . ?
C11 C10 C15 120.3(5) . . ?
C10 C11 C12 121.9(5) . . ?
C11 C12 C13 118.3(4) . . ?
C11 C12 C16 120.5(5) . . ?
C13 C12 C16 121.1(5) . . ?
C12 C13 C14 122.7(5) . . ?
C9 C14 C13 115.6(5) . . ?
C9 C14 C17 121.8(5) . . ?
C13 C14 C17 122.6(5) . . ?
N4 C18 C19 177.8(6) . . ?

loop_
_geom_bond_atom_site_label_1
_geom_bond_atom_site_label_2
_geom_bond_distance
_geom_bond_site_symmetry_2
_geom_bond_publ_flag
Pd1 C6 1.971(5) . ?
Pd1 N1 2.062(4) . ?
Pd1 Cl2 2.2859(12) . ?
Pd1 Cl1 2.3402(12) . ?
N1 C5 1.333(6) . ?
N1 C1 1.354(6) . ?
N2 C6 1.389(6) . ?
N2 C7 1.394(6) . ?
N2 C5 1.410(6) . ?
N3 C6 1.333(6) . ?
N3 C8 1.397(6) . ?
N3 C9 1.443(6) . ?
C1 C2 1.383(7) . ?
C2 C3 1.377(7) . ?
C3 C4 1.395(7) . ?
C4 C5 1.381(7) . ?
C7 C8 1.328(7) . ?
C9 C10 1.391(7) . ?
C9 C14 1.407(7) . ?
C10 C11 1.395(7) . ?
C10 C15 1.504(7) . ?
C11 C12 1.397(7) . ?
C12 C13 1.398(7) . ?
C12 C16 1.493(7) . ?
C13 C14 1.409(7) . ?
C14 C17 1.494(7) . ?
N4 C18 1.140(8) . ?
C18 C19 1.453(8) . ?
